data_3000308
loop_
_publ_author_name
'M\"unchhalfen, Marie'
'Schreuer, J\"urgen'
'Reuther, Christoph'
'Mehner, Erik'
'St\"ocker, Hartmut'

_publ_section_title
;
 Elastic, piezoelectric, and dielectric properties of rare-earth calcium
 oxoborates RCa4O(BO3)3 (R&#x2009;=&#x2009;Er, Y, Dy, Gd, Sm, Nd, La)
;
_journal_issue 9
_journal_name_full 'Journal of Applied Physics'
_journal_page_first 095102
_journal_paper_doi 10.1063/5.0061747
_journal_volume 130
_journal_year 2021
_chemical_formula_moiety 'Er Ca4 O (B O3 )3'
_chemical_formula_sum 'B3 Ca4 Er O10'
_chemical_formula_weight 520.01
_chemical_name_common 'erbium calcium oxoborate'
_space_group_crystal_system monoclinic
_space_group_IT_number 8
_space_group_name_Hall 'C -2y'
_space_group_name_H-M_alt 'C 1 m 1'
_atom_sites_solution_hydrogens .
_audit_creation_method SHELXL-2014/7
_cell_angle_alpha 90
_cell_angle_beta 101.115(3)
_cell_angle_gamma 90
_cell_formula_units_Z 2
_cell_length_a 8.05839(19)
_cell_length_b 15.9814(3)
_cell_length_c 3.51846(14)
_cell_measurement_reflns_used 4177
_cell_measurement_temperature 293(2)
_cell_measurement_theta_max 42.2910
_cell_measurement_theta_min 3.6660
_cell_volume 444.62(2)
_computing_cell_refinement 'CrysAlisPro 1.171.36.24 (Rigaku OD, 2012)'
_computing_data_collection 'CrysAlisCCD (Oxford Diffraction, 2002)'
_computing_data_reduction 'CrysAlisPro 1.171.36.24 (Rigaku OD, 2012)'
_computing_molecular_graphics 'VESTA 3 ( Momma & Izumi, 2011 )'
_computing_structure_refinement 'SHELXL-2014/7 (Sheldrick, 2014)'
_computing_structure_solution 'SHELXS-2013/1 (Sheldrick, 2013)'
_diffrn_ambient_temperature 293(2)
_diffrn_measured_fraction_theta_full 0.998
_diffrn_measured_fraction_theta_max 0.786
_diffrn_measurement_device_type 'Xcalibur with Sapphire2 CCD-area detector'
_diffrn_measurement_method '\w and \f'
_diffrn_radiation_type MoK\a
_diffrn_radiation_wavelength 0.71073
_diffrn_reflns_av_R_equivalents 0.0250
_diffrn_reflns_av_unetI/netI 0.0334
_diffrn_reflns_Laue_measured_fraction_full 0.998
_diffrn_reflns_Laue_measured_fraction_max 0.786
_diffrn_reflns_limit_h_max 14
_diffrn_reflns_limit_h_min -14
_diffrn_reflns_limit_k_max 28
_diffrn_reflns_limit_k_min -30
_diffrn_reflns_limit_l_max 6
_diffrn_reflns_limit_l_min -5
_diffrn_reflns_number 4329
_diffrn_reflns_point_group_measured_fraction_full 0.975
_diffrn_reflns_point_group_measured_fraction_max 0.653
_diffrn_reflns_theta_full 25.242
_diffrn_reflns_theta_max 42.564
_diffrn_reflns_theta_min 2.874
_exptl_absorpt_coefficient_mu 11.787
_exptl_absorpt_correction_T_max 0.296
_exptl_absorpt_correction_T_min 0.127
_exptl_absorpt_correction_type analytical
_exptl_absorpt_process_details
;
CrysAlisPro, Agilent Technologies,
Version 1.171.36.24 (release 03-12-2012 CrysAlis171 .NET)
(compiled Dec  3 2012,18:21:49)
Analytical numeric absorption correction using a multifaceted crystal
			model based on expressions derived by R.C. Clark & J.S. Reid.
(Clark, R. C. & Reid, J. S. (1995). Acta Cryst. A51, 887-897)
;
_exptl_crystal_colour pink
_exptl_crystal_density_diffrn 3.884
_exptl_crystal_density_meas 3.860(4)
_exptl_crystal_density_method buoyancy
_exptl_crystal_F_000 486
_exptl_crystal_size_max 0.2893
_exptl_crystal_size_mid 0.2135
_exptl_crystal_size_min 0.1239
_refine_diff_density_max 1.803
_refine_diff_density_min -0.803
_refine_diff_density_rms 0.200
_refine_ls_abs_structure_details
;
 Flack x determined using 842 quotients [(I+)-(I-)]/[(I+)+(I-)]
 (Parsons, Flack and Wagner, Acta Cryst. B69 (2013) 249-259).
;
_refine_ls_abs_structure_Flack -0.050(6)
_refine_ls_extinction_coef 0.241(5)
_refine_ls_extinction_expression Fc^*^=kFc[1+0.001xFc^2^\l^3^/sin(2\q)]^-1/4^
_refine_ls_extinction_method 'SHELXL-2014/7 (Sheldrick 2014'
_refine_ls_goodness_of_fit_ref 1.081
_refine_ls_hydrogen_treatment undef
_refine_ls_matrix_type full
_refine_ls_number_parameters 91
_refine_ls_number_reflns 2150
_refine_ls_number_restraints 3
_refine_ls_restrained_S_all 1.080
_refine_ls_R_factor_all 0.0178
_refine_ls_R_factor_gt 0.0177
_refine_ls_shift/su_max 0.000
_refine_ls_shift/su_mean 0.000
_refine_ls_structure_factor_coef Fsqd
_refine_ls_weighting_details 'w=1/[\s^2^(Fo^2^)+(0.0198P)^2^] where P=(Fo^2^+2Fc^2^)/3'
_refine_ls_weighting_scheme calc
_refine_ls_wR_factor_gt 0.0425
_refine_ls_wR_factor_ref 0.0426
_reflns_Friedel_coverage 0.653
_reflns_Friedel_fraction_full 0.952
_reflns_Friedel_fraction_max 0.518
_reflns_number_gt 2147
_reflns_number_total 2150
_reflns_threshold_expression 'I > 2\s(I)'
_cod_data_source_file ErCOB.cif
_cod_data_source_block ErCOB
_cod_depositor_comments 'Releasing structure 3000308 into public domain as published material.'
_cod_original_sg_symbol_H-M 'C m'
_cod_database_code 3000308
_shelx_shelxl_version_number 2014/7
_shelx_space_group_comment
;
The symmetry employed for this shelxl refinement is uniquely defined
by the following loop, which should always be used as a source of
symmetry information in preference to the above space-group names.
They are only intended as comments.
;

loop_
_space_group_symop_operation_xyz
'x, y, z'
'x, -y, z'
'x+1/2, y+1/2, z'
'x+1/2, -y+1/2, z'

loop_
_atom_site_label
_atom_site_type_symbol
_atom_site_fract_x
_atom_site_fract_y
_atom_site_fract_z
_atom_site_U_iso_or_equiv
_atom_site_adp_type
_atom_site_occupancy
_atom_site_site_symmetry_order
_atom_site_calc_flag
_atom_site_refinement_flags_posn
_atom_site_refinement_flags_adp
_atom_site_refinement_flags_occupancy
_atom_site_disorder_assembly
_atom_site_disorder_group
Er-X Er -0.00247(2) 0.0000 -0.00478(2) 0.00657(8) Uani 0.802(2) 2 d S T P . .
Ca-Y Ca 0.35689(6) 0.11238(3) -0.33027(16) 0.00687(15) Uani 0.9011(10) 1 d . . P . .
Ca-Z Ca -0.25820(9) -0.18065(5) 0.3484(2) 0.01057(15) Uani 1 1 d . . . . .
Ca-X Ca -0.00247(2) 0.0000 -0.00478(2) 0.00657(8) Uani 0.198(2) 2 d S T P . .
Er-Y Er 0.35689(6) 0.11238(3) -0.33027(16) 0.00687(15) Uani 0.0989(10) 1 d . . P . .
O1 O 0.1722(5) 0.0000 -0.4229(16) 0.0107(8) Uani 1 2 d S T P . .
O2 O -0.2010(6) 0.0000 0.3943(16) 0.0157(9) Uani 1 2 d S T P . .
O3 O -0.0813(3) -0.14153(17) 0.9245(9) 0.0100(5) Uani 1 1 d . . . . .
O4 O 0.0320(4) -0.26957(17) 0.7246(10) 0.0132(5) Uani 1 1 d . . . . .
O5 O 0.2124(3) 0.17490(17) 0.1144(9) 0.0117(5) Uani 1 1 d . . . . .
O6 O -0.4612(4) -0.07406(16) 0.2500(10) 0.0120(5) Uani 1 1 d . . . . .
B1 B -0.3736(7) 0.0000 0.2988(19) 0.0063(8) Uani 1 2 d S T P . .
B2 B 0.0534(5) -0.1950(2) 0.9210(14) 0.0078(6) Uani 1 1 d . . . . .

loop_
_atom_site_aniso_label
_atom_site_aniso_U_11
_atom_site_aniso_U_22
_atom_site_aniso_U_33
_atom_site_aniso_U_23
_atom_site_aniso_U_13
_atom_site_aniso_U_12
Er-X 0.00613(9) 0.00822(9) 0.00550(13) 0.000 0.00143(6) 0.000
Ca-Y 0.0071(2) 0.0067(2) 0.0067(3) -0.00004(14) 0.00128(16) -0.00035(12)
Ca-Z 0.0093(2) 0.0147(3) 0.0080(4) -0.0010(2) 0.0026(2) -0.0007(2)
Ca-X 0.00613(9) 0.00822(9) 0.00550(13) 0.000 0.00143(6) 0.000
Er-Y 0.0071(2) 0.0067(2) 0.0067(3) -0.00004(14) 0.00128(16) -0.00035(12)
O1 0.0086(14) 0.0082(14) 0.016(2) 0.000 0.0033(14) 0.000
O2 0.0065(15) 0.027(2) 0.014(3) 0.000 0.0020(15) 0.000
O3 0.0103(9) 0.0101(9) 0.0095(14) 0.0010(9) 0.0012(9) 0.0013(7)
O4 0.0171(11) 0.0088(9) 0.0149(15) -0.0046(9) 0.0065(10) -0.0040(8)
O5 0.0085(9) 0.0144(11) 0.0120(15) 0.0001(10) 0.0011(9) 0.0029(8)
O6 0.0145(11) 0.0090(9) 0.0126(15) -0.0002(9) 0.0023(10) -0.0036(8)
B1 0.0079(16) 0.0058(14) 0.006(2) 0.000 0.0025(16) 0.000
B2 0.0086(13) 0.0094(13) 0.0057(19) 0.0003(12) 0.0026(12) -0.0017(10)

loop_
_atom_type_symbol
_atom_type_description
_atom_type_scat_dispersion_real
_atom_type_scat_dispersion_imag
_atom_type_scat_source
B B 0.0013 0.0007 'International Tables Vol C Tables 4.2.6.8 and 6.1.1.4'
O O 0.0106 0.0060 'International Tables Vol C Tables 4.2.6.8 and 6.1.1.4'
Ca Ca 0.2262 0.3064 'International Tables Vol C Tables 4.2.6.8 and 6.1.1.4'
Er Er -0.2586 4.9576 'International Tables Vol C Tables 4.2.6.8 and 6.1.1.4'

loop_
_geom_angle_atom_site_label_1
_geom_angle_atom_site_label_2
_geom_angle_atom_site_label_3
_geom_angle
_geom_angle_site_symmetry_1
_geom_angle_site_symmetry_3
O1 Er-X O1 103.72(17) . 1_556
O1 Er-X O2 175.9(2) . .
O1 Er-X O2 80.38(19) 1_556 .
O1 Er-X O3 97.04(8) . 1_554
O1 Er-X O3 101.85(7) 1_556 1_554
O2 Er-X O3 81.98(8) . 1_554
O1 Er-X O3 97.04(8) . 2_554
O1 Er-X O3 101.85(7) 1_556 2_554
O2 Er-X O3 81.98(8) . 2_554
O3 Er-X O3 148.60(13) 1_554 2_554
O1 Er-X O2 79.40(18) . 1_554
O1 Er-X O2 176.9(2) 1_556 1_554
O2 Er-X O2 96.50(17) . 1_554
O3 Er-X O2 77.61(7) 1_554 1_554
O3 Er-X O2 77.61(7) 2_554 1_554
O1 Er-X Er-X 38.40(12) . 1_554
O1 Er-X Er-X 142.13(12) 1_556 1_554
O2 Er-X Er-X 137.49(13) . 1_554
O3 Er-X Er-X 86.92(7) 1_554 1_554
O3 Er-X Er-X 86.92(7) 2_554 1_554
O2 Er-X Er-X 40.99(12) 1_554 1_554
O1 Er-X Ca-X 38.40(12) . 1_554
O1 Er-X Ca-X 142.13(12) 1_556 1_554
O2 Er-X Ca-X 137.49(13) . 1_554
O3 Er-X Ca-X 86.92(7) 1_554 1_554
O3 Er-X Ca-X 86.92(7) 2_554 1_554
O2 Er-X Ca-X 40.99(12) 1_554 1_554
Er-X Er-X Ca-X 0.0 1_554 1_554
O1 Er-X Er-X 141.60(12) . 1_556
O1 Er-X Er-X 37.87(12) 1_556 1_556
O2 Er-X Er-X 42.51(13) . 1_556
O3 Er-X Er-X 93.08(7) 1_554 1_556
O3 Er-X Er-X 93.08(7) 2_554 1_556
O2 Er-X Er-X 139.01(12) 1_554 1_556
Er-X Er-X Er-X 180.0 1_554 1_556
Ca-X Er-X Er-X 180.0 1_554 1_556
O1 Er-X Ca-X 141.60(12) . 1_556
O1 Er-X Ca-X 37.87(12) 1_556 1_556
O2 Er-X Ca-X 42.51(13) . 1_556
O3 Er-X Ca-X 93.08(7) 1_554 1_556
O3 Er-X Ca-X 93.08(7) 2_554 1_556
O2 Er-X Ca-X 139.01(12) 1_554 1_556
Er-X Er-X Ca-X 180.0 1_554 1_556
Ca-X Er-X Ca-X 180.0 1_554 1_556
Er-X Er-X Ca-X 0.0 1_556 1_556
O1 Er-X Ca-Y 34.65(7) . 2
O1 Er-X Ca-Y 83.91(11) 1_556 2
O2 Er-X Ca-Y 147.43(6) . 2
O3 Er-X Ca-Y 73.55(7) 1_554 2
O3 Er-X Ca-Y 129.38(7) 2_554 2
O2 Er-X Ca-Y 98.83(11) 1_554 2
Er-X Er-X Ca-Y 63.126(9) 1_554 2
Ca-X Er-X Ca-Y 63.126(9) 1_554 2
Er-X Er-X Ca-Y 116.873(9) 1_556 2
Ca-X Er-X Ca-Y 116.873(9) 1_556 2
O1 Er-X Er-Y 34.65(7) . 2
O1 Er-X Er-Y 83.91(11) 1_556 2
O2 Er-X Er-Y 147.43(6) . 2
O3 Er-X Er-Y 73.55(7) 1_554 2
O3 Er-X Er-Y 129.38(7) 2_554 2
O2 Er-X Er-Y 98.83(11) 1_554 2
Er-X Er-X Er-Y 63.126(9) 1_554 2
Ca-X Er-X Er-Y 63.126(9) 1_554 2
Er-X Er-X Er-Y 116.873(9) 1_556 2
Ca-X Er-X Er-Y 116.873(9) 1_556 2
Ca-Y Er-X Er-Y 0.000(16) 2 2
O5 Ca-Y O1 90.63(13) 1_554 .
O5 Ca-Y O4 85.31(11) 1_554 3_554
O1 Ca-Y O4 175.94(14) . 3_554
O5 Ca-Y O5 98.43(10) 1_554 .
O1 Ca-Y O5 92.07(14) . .
O4 Ca-Y O5 88.31(10) 3_554 .
O5 Ca-Y O6 168.03(10) 1_554 2_655
O1 Ca-Y O6 101.32(14) . 2_655
O4 Ca-Y O6 82.73(11) 3_554 2_655
O5 Ca-Y O6 80.71(10) . 2_655
O5 Ca-Y O6 81.64(11) 1_554 2_654
O1 Ca-Y O6 99.85(13) . 2_654
O4 Ca-Y O6 79.81(10) 3_554 2_654
O5 Ca-Y O6 168.08(10) . 2_654
O6 Ca-Y O6 96.74(10) 2_655 2_654
O5 Ca-Y B2 75.88(12) 1_554 2_554
O1 Ca-Y B2 81.21(12) . 2_554
O4 Ca-Y B2 97.54(11) 3_554 2_554
O5 Ca-Y B2 25.23(11) . 2_554
O6 Ca-Y B2 105.12(12) 2_655 2_554
O6 Ca-Y B2 157.51(12) 2_654 2_554
O5 Ca-Y B1 99.52(13) 1_554 1_654
O1 Ca-Y B1 88.63(12) . 1_654
O4 Ca-Y B1 92.26(10) 3_554 1_654
O5 Ca-Y B1 162.03(13) . 1_654
O6 Ca-Y B1 81.55(13) 2_655 1_654
O6 Ca-Y B1 21.04(11) 2_654 1_654
B2 Ca-Y B1 168.74(11) 2_554 1_654
O5 Ca-Y Ca-Y 41.26(7) 1_554 1_554
O1 Ca-Y Ca-Y 89.03(14) . 1_554
O4 Ca-Y Ca-Y 88.07(8) 3_554 1_554
O5 Ca-Y Ca-Y 139.69(7) . 1_554
O6 Ca-Y Ca-Y 138.37(8) 2_655 1_554
O6 Ca-Y Ca-Y 41.63(7) 2_654 1_554
B2 Ca-Y Ca-Y 116.33(9) 2_554 1_554
B1 Ca-Y Ca-Y 58.26(10) 1_654 1_554
O5 Ca-Y Er-Y 41.26(7) 1_554 1_554
O1 Ca-Y Er-Y 89.03(14) . 1_554
O4 Ca-Y Er-Y 88.07(8) 3_554 1_554
O5 Ca-Y Er-Y 139.69(7) . 1_554
O6 Ca-Y Er-Y 138.37(8) 2_655 1_554
O6 Ca-Y Er-Y 41.63(7) 2_654 1_554
B2 Ca-Y Er-Y 116.33(9) 2_554 1_554
B1 Ca-Y Er-Y 58.26(10) 1_654 1_554
Ca-Y Ca-Y Er-Y 0.0 1_554 1_554
O5 Ca-Y Ca-Y 138.74(7) 1_554 1_556
O1 Ca-Y Ca-Y 90.97(14) . 1_556
O4 Ca-Y Ca-Y 91.93(8) 3_554 1_556
O5 Ca-Y Ca-Y 40.31(7) . 1_556
O6 Ca-Y Ca-Y 41.63(8) 2_655 1_556
O6 Ca-Y Ca-Y 138.37(7) 2_654 1_556
B2 Ca-Y Ca-Y 63.67(9) 2_554 1_556
B1 Ca-Y Ca-Y 121.74(10) 1_654 1_556
Ca-Y Ca-Y Ca-Y 180.0 1_554 1_556
Er-Y Ca-Y Ca-Y 180.0 1_554 1_556
O5 Ca-Y Er-Y 138.74(7) 1_554 1_556
O1 Ca-Y Er-Y 90.97(14) . 1_556
O4 Ca-Y Er-Y 91.93(8) 3_554 1_556
O5 Ca-Y Er-Y 40.31(7) . 1_556
O6 Ca-Y Er-Y 41.63(8) 2_655 1_556
O6 Ca-Y Er-Y 138.37(7) 2_654 1_556
B2 Ca-Y Er-Y 63.67(9) 2_554 1_556
B1 Ca-Y Er-Y 121.74(10) 1_654 1_556
Ca-Y Ca-Y Er-Y 180.0 1_554 1_556
Er-Y Ca-Y Er-Y 180.0 1_554 1_556
Ca-Y Ca-Y Er-Y 0.00(2) 1_556 1_556
O3 Ca-Z O3 97.88(10) . 1_554
O3 Ca-Z O6 103.10(11) . .
O3 Ca-Z O6 101.87(11) 1_554 .
O3 Ca-Z O5 123.34(10) . 3_445
O3 Ca-Z O5 93.96(10) 1_554 3_445
O6 Ca-Z O5 128.12(10) . 3_445
O3 Ca-Z O4 89.29(11) . 4_445
O3 Ca-Z O4 172.74(11) 1_554 4_445
O6 Ca-Z O4 77.45(10) . 4_445
O5 Ca-Z O4 81.07(10) 3_445 4_445
O3 Ca-Z O4 176.46(10) . 4_444
O3 Ca-Z O4 85.49(10) 1_554 4_444
O6 Ca-Z O4 77.15(10) . 4_444
O5 Ca-Z O4 55.06(9) 3_445 4_444
O4 Ca-Z O4 87.32(10) 4_445 4_444
O3 Ca-Z B2 147.89(12) . 4_444
O3 Ca-Z B2 100.59(12) 1_554 4_444
O6 Ca-Z B2 98.52(11) . 4_444
O5 Ca-Z B2 29.66(10) 3_445 4_444
O4 Ca-Z B2 72.49(12) 4_445 4_444
O4 Ca-Z B2 29.37(11) 4_444 4_444
O3 Ca-Z O4 54.32(9) . .
O3 Ca-Z O4 83.25(9) 1_554 .
O6 Ca-Z O4 157.42(10) . .
O5 Ca-Z O4 72.66(8) 3_445 .
O4 Ca-Z O4 100.16(9) 4_445 .
O4 Ca-Z O4 125.38(7) 4_444 .
B2 Ca-Z O4 102.15(10) 4_444 .
O3 Ca-Z B2 27.90(11) . .
O3 Ca-Z B2 84.93(11) 1_554 .
O6 Ca-Z B2 130.15(11) . .
O5 Ca-Z B2 99.98(10) 3_445 .
O4 Ca-Z B2 101.07(12) 4_445 .
O4 Ca-Z B2 152.46(11) 4_444 .
B2 Ca-Z B2 129.08(6) 4_444 .
O4 Ca-Z B2 27.59(10) . .
O3 Ca-Z O2 67.85(13) . .
O3 Ca-Z O2 70.25(12) 1_554 .
O6 Ca-Z O2 52.24(11) . .
O5 Ca-Z O2 162.61(14) 3_445 .
O4 Ca-Z O2 113.91(12) 4_445 .
O4 Ca-Z O2 114.53(12) 4_444 .
B2 Ca-Z O2 143.58(13) 4_444 .
O4 Ca-Z O2 111.22(11) . .
B2 Ca-Z O2 86.19(12) . .
O3 Ca-Z B1 85.64(13) . .
O3 Ca-Z B1 85.79(13) 1_554 .
O6 Ca-Z B1 25.77(12) . .
O5 Ca-Z B1 150.62(13) 3_445 .
O4 Ca-Z B1 95.95(13) 4_445 .
O4 Ca-Z B1 95.72(13) 4_444 .
B2 Ca-Z B1 121.60(13) 4_444 .
O4 Ca-Z B1 136.14(12) . .
B2 Ca-Z B1 109.23(13) . .
O2 Ca-Z B1 26.48(13) . .
O3 Ca-Z B2 91.39(11) . 1_554
O3 Ca-Z B2 23.34(10) 1_554 1_554
O6 Ca-Z B2 125.21(11) . 1_554
O5 Ca-Z B2 78.85(10) 3_445 1_554
O4 Ca-Z B2 156.35(10) 4_445 1_554
O4 Ca-Z B2 91.32(11) 4_444 1_554
B2 Ca-Z B2 95.28(12) 4_444 1_554
O4 Ca-Z B2 61.88(10) . 1_554
B2 Ca-Z B2 70.51(8) . 1_554
O2 Ca-Z B2 88.09(13) . 1_554
B1 Ca-Z B2 107.68(13) . 1_554
Er-X O1 Ca-X 103.7 . 1_554
Er-X O1 Er-X 103.72(17) . 1_554
Ca-X O1 Er-X 0.0 1_554 1_554
Er-X O1 Er-Y 112.25(16) . 2
Ca-X O1 Er-Y 113.61(16) 1_554 2
Er-X O1 Er-Y 113.61(16) 1_554 2
Er-X O1 Ca-Y 112.25(16) . 2
Ca-X O1 Ca-Y 113.61(16) 1_554 2
Er-X O1 Ca-Y 113.61(16) 1_554 2
Er-Y O1 Ca-Y 0.0 2 2
Er-X O1 Ca-Y 112.25(16) . .
Ca-X O1 Ca-Y 113.61(16) 1_554 .
Er-X O1 Ca-Y 113.61(16) 1_554 .
Er-Y O1 Ca-Y 101.8 2 .
Ca-Y O1 Ca-Y 101.76(17) 2 .
B1 O2 Er-X 129.7(5) . .
B1 O2 Ca-X 133.8(5) . 1_556
Er-X O2 Ca-X 96.5 . 1_556
B1 O2 Er-X 133.8(5) . 1_556
Er-X O2 Er-X 96.50(17) . 1_556
Ca-X O2 Er-X 0.0 1_556 1_556
B1 O2 Ca-Z 81.03(9) . .
Er-X O2 Ca-Z 94.95(11) . .
Ca-X O2 Ca-Z 96.91(11) 1_556 .
Er-X O2 Ca-Z 96.91(11) 1_556 .
B1 O2 Ca-Z 81.03(9) . 2
Er-X O2 Ca-Z 94.95(11) . 2
Ca-X O2 Ca-Z 96.91(11) 1_556 2
Er-X O2 Ca-Z 96.91(11) 1_556 2
Ca-Z O2 Ca-Z 161.96(18) . 2
B2 O3 Ca-Z 100.2(2) . .
B2 O3 Ca-Z 114.6(2) . 1_556
Ca-Z O3 Ca-Z 97.88(10) . 1_556
B2 O3 Ca-X 113.5(2) . 1_556
Ca-Z O3 Ca-X 117.29(12) . 1_556
Ca-Z O3 Ca-X 112.05(12) 1_556 1_556
B2 O3 Er-X 113.5(2) . 1_556
Ca-Z O3 Er-X 117.29(12) . 1_556
Ca-Z O3 Er-X 112.05(12) 1_556 1_556
Ca-X O3 Er-X 0.0 1_556 1_556
B2 O4 Er-Y 139.2(3) . 3_446
B2 O4 Ca-Y 139.2(3) . 3_446
Er-Y O4 Ca-Y 0.0 3_446 3_446
B2 O4 Ca-Z 121.1(2) . 4_545
Er-Y O4 Ca-Z 99.21(10) 3_446 4_545
Ca-Y O4 Ca-Z 99.21(10) 3_446 4_545
B2 O4 Ca-Z 81.0(2) . 4_546
Er-Y O4 Ca-Z 96.06(11) 3_446 4_546
Ca-Y O4 Ca-Z 96.06(11) 3_446 4_546
Ca-Z O4 Ca-Z 87.32(10) 4_545 4_546
B2 O4 Ca-Z 79.2(2) . .
Er-Y O4 Ca-Z 86.32(9) 3_446 .
Ca-Y O4 Ca-Z 86.32(9) 3_446 .
Ca-Z O4 Ca-Z 119.93(13) 4_545 .
Ca-Z O4 Ca-Z 152.01(13) 4_546 .
B2 O5 Er-Y 142.8(3) 2_554 1_556
B2 O5 Ca-Y 142.8(3) 2_554 1_556
Er-Y O5 Ca-Y 0.0 1_556 1_556
B2 O5 Ca-Y 107.8(3) 2_554 .
Er-Y O5 Ca-Y 98.4 1_556 .
Ca-Y O5 Ca-Y 98.43(10) 1_556 .
B2 O5 Ca-Z 88.1(2) 2_554 3
Er-Y O5 Ca-Z 97.10(11) 1_556 3
Ca-Y O5 Ca-Z 97.10(11) 1_556 3
Ca-Y O5 Ca-Z 126.72(13) . 3
B1 O6 Ca-Z 106.3(2) . .
B1 O6 Er-Y 123.5(3) . 2_455
Ca-Z O6 Er-Y 103.86(12) . 2_455
B1 O6 Ca-Y 123.5(3) . 2_455
Ca-Z O6 Ca-Y 103.86(12) . 2_455
Er-Y O6 Ca-Y 0.0 2_455 2_455
B1 O6 Er-Y 120.9(3) . 2_456
Ca-Z O6 Er-Y 102.70(11) . 2_456
Er-Y O6 Er-Y 96.74(10) 2_455 2_456
Ca-Y O6 Er-Y 96.74(10) 2_455 2_456
B1 O6 Ca-Y 120.9(3) . 2_456
Ca-Z O6 Ca-Y 102.70(11) . 2_456
Er-Y O6 Ca-Y 96.7 2_455 2_456
Ca-Y O6 Ca-Y 96.74(10) 2_455 2_456
Er-Y O6 Ca-Y 0.0 2_456 2_456
O2 B1 O6 120.4(2) . 2
O2 B1 O6 120.4(2) . .
O6 B1 O6 119.3(5) 2 .
O2 B1 Ca-Z 72.49(10) . .
O6 B1 Ca-Z 167.1(3) 2 .
O6 B1 Ca-Z 47.88(16) . .
O2 B1 Ca-Z 72.49(10) . 2
O6 B1 Ca-Z 47.88(16) 2 2
O6 B1 Ca-Z 167.1(3) . 2
Ca-Z B1 Ca-Z 144.92(19) . 2
O2 B1 Ca-Y 128.6(3) . 2_456
O6 B1 Ca-Y 99.1(3) 2 2_456
O6 B1 Ca-Y 38.0(2) . 2_456
Ca-Z B1 Ca-Y 70.99(6) . 2_456
Ca-Z B1 Ca-Y 136.00(18) 2 2_456
O2 B1 Ca-Y 128.6(3) . 1_456
O6 B1 Ca-Y 38.0(2) 2 1_456
O6 B1 Ca-Y 99.1(3) . 1_456
Ca-Z B1 Ca-Y 136.00(18) . 1_456
Ca-Z B1 Ca-Y 70.99(6) 2 1_456
Ca-Y B1 Ca-Y 66.47(11) 2_456 1_456
O5 B2 O4 118.0(3) 2_556 .
O5 B2 O3 120.8(3) 2_556 .
O4 B2 O3 121.2(3) . .
O5 B2 Ca-Z 62.26(19) 2_556 4_546
O4 B2 Ca-Z 69.6(2) . 4_546
O3 B2 Ca-Z 142.1(3) . 4_546
O5 B2 Ca-Z 157.9(3) 2_556 .
O4 B2 Ca-Z 73.2(2) . .
O3 B2 Ca-Z 51.95(18) . .
Ca-Z B2 Ca-Z 138.04(14) 4_546 .
O5 B2 Ca-Y 46.96(19) 2_556 2_556
O4 B2 Ca-Y 105.1(2) . 2_556
O3 B2 Ca-Y 114.1(2) . 2_556
Ca-Z B2 Ca-Y 94.69(11) 4_546 2_556
Ca-Z B2 Ca-Y 113.43(15) . 2_556
O5 B2 Ca-X 82.1(2) 2_556 1_556
O4 B2 Ca-X 152.9(3) . 1_556
O3 B2 Ca-X 42.87(17) . 1_556
Ca-Z B2 Ca-X 137.30(16) 4_546 1_556
Ca-Z B2 Ca-X 82.08(10) . 1_556
Ca-Y B2 Ca-X 74.53(8) 2_556 1_556
O5 B2 Ca-Z 119.9(3) 2_556 1_556
O4 B2 Ca-Z 105.5(2) . 1_556
O3 B2 Ca-Z 42.05(18) . 1_556
Ca-Z B2 Ca-Z 101.30(14) 4_546 1_556
Ca-Z B2 Ca-Z 70.51(8) . 1_556
Ca-Y B2 Ca-Z 148.89(14) 2_556 1_556
Ca-X B2 Ca-Z 75.63(9) 1_556 1_556

loop_
_geom_bond_atom_site_label_1
_geom_bond_atom_site_label_2
_geom_bond_distance
_geom_bond_site_symmetry_2
Er-X O1 2.224(5) .
Er-X O1 2.250(5) 1_556
Er-X O2 2.323(5) .
Er-X O3 2.349(3) 1_554
Er-X O3 2.349(3) 2_554
Er-X O2 2.393(5) 1_554
Er-X Er-X 3.51845(15) 1_554
Er-X Ca-X 3.51845(15) 1_554
Er-X Er-X 3.51846(14) 1_556
Er-X Ca-X 3.51846(14) 1_556
Er-X Ca-Y 3.7685(5) 2
Er-X Er-Y 3.7685(5) 2
Ca-Y O5 2.301(3) 1_554
Ca-Y O1 2.315(3) .
Ca-Y O4 2.341(3) 3_554
Ca-Y O5 2.346(3) .
Ca-Y O6 2.354(3) 2_655
Ca-Y O6 2.354(3) 2_654
Ca-Y B2 3.056(4) 2_554
Ca-Y B1 3.277(5) 1_654
Ca-Y Ca-Y 3.51845(15) 1_554
Ca-Y Er-Y 3.51845(15) 1_554
Ca-Y Ca-Y 3.51846(14) 1_556
Ca-Y Er-Y 3.51846(14) 1_556
Ca-Z O3 2.328(3) .
Ca-Z O3 2.338(3) 1_554
Ca-Z O6 2.341(3) .
Ca-Z O5 2.447(3) 3_445
Ca-Z O4 2.471(3) 4_445
Ca-Z O4 2.623(3) 4_444
Ca-Z B2 2.763(4) 4_444
Ca-Z O4 2.836(3) .
Ca-Z B2 2.910(4) .
Ca-Z O2 2.9232(11) .
Ca-Z B1 3.0278(18) .
Ca-Z B2 3.174(4) 1_554
O1 Ca-X 2.250(5) 1_554
O1 Er-X 2.250(5) 1_554
O1 Er-Y 2.315(3) 2
O1 Ca-Y 2.315(3) 2
O2 B1 1.367(7) .
O2 Ca-X 2.393(5) 1_556
O2 Er-X 2.393(5) 1_556
O2 Ca-Z 2.9232(11) 2
O3 B2 1.383(5) .
O3 Ca-Z 2.338(3) 1_556
O3 Ca-X 2.349(3) 1_556
O3 Er-X 2.349(3) 1_556
O4 B2 1.372(5) .
O4 Er-Y 2.341(3) 3_446
O4 Ca-Y 2.341(3) 3_446
O4 Ca-Z 2.471(3) 4_545
O4 Ca-Z 2.623(3) 4_546
O5 B2 1.368(5) 2_554
O5 Er-Y 2.301(3) 1_556
O5 Ca-Y 2.301(3) 1_556
O5 Ca-Z 2.447(3) 3
O6 B1 1.372(4) .
O6 Er-Y 2.354(3) 2_455
O6 Ca-Y 2.354(3) 2_455
O6 Er-Y 2.354(3) 2_456
O6 Ca-Y 2.354(3) 2_456
B1 O6 1.372(4) 2
B1 Ca-Z 3.0278(18) 2
B1 Ca-Y 3.277(5) 2_456
B1 Ca-Y 3.277(5) 1_456
B2 O5 1.368(5) 2_556
B2 Ca-Z 2.763(4) 4_546
B2 Ca-Y 3.056(4) 2_556
B2 Ca-X 3.166(4) 1_556
B2 Ca-Z 3.174(4) 1_556
